data_4060901
loop_
_publ_author_name
'Liang, Lan-Chang'
'Chien, Pin-Shu'
'Lin, Jia-Ming'
'Huang, Mei-Hui'
'Huang, Yu-Lun'
'Liao, Ju-Hsiou'

_publ_section_title
;
 Amido Pincer Complexes of Nickel(II): Synthesis, Structure, and Reactivity
;
_journal_coden_ASTM ORGND7
_journal_issue 6
_journal_name_full Organometallics
_journal_page_first 1399
_journal_page_last 1411
_journal_paper_doi 10.1021/om050943a
_journal_volume 25
_journal_year 2006
_chemical_formula_sum 'C66 H58 Cl N Ni P2'
_chemical_formula_weight 1021.23
_space_group_IT_number 14
_symmetry_cell_setting monoclinic
_symmetry_space_group_name_Hall '-P 2yn'
_symmetry_space_group_name_H-M 'P 1 21/n 1'
_cell_angle_alpha 90.00
_cell_angle_beta 108.826(2)
_cell_angle_gamma 90.00
_cell_formula_units_Z 4
_cell_length_a 18.004(3)
_cell_length_b 12.8101(18)
_cell_length_c 26.044(4)
_cell_measurement_temperature 298(2)
_cell_volume 5685.3(14)
_diffrn_ambient_temperature 298(2)
_exptl_crystal_density_diffrn 1.193
_cod_duplicate_entry 4074855
_cod_depositor_comments
;
The following automatic conversions were performed:
'_symmetry_cell_setting' value 'Monoclinic' changed to 'monoclinic'
according to '/home/saulius/struct/CIF-dictionaries/cif_core.dic'
dictionary named 'cif_core.dic' version 2.4.1 from 2010-06-29.

Automatic conversion script
Id: cif_fix_enum 1527 2010-12-29 10:47:43Z saulius 
;
_cod_original_sg_symbol_H-M 'P 21/n'
_cod_database_code 4060901

loop_
_symmetry_equiv_pos_as_xyz
'x, y, z'
'-x+1/2, y+1/2, -z+1/2'
'-x, -y, -z'
'x-1/2, -y-1/2, z-1/2'

loop_
_atom_site_label
_atom_site_type_symbol
_atom_site_fract_x
_atom_site_fract_y
_atom_site_fract_z
_atom_site_U_iso_or_equiv
_atom_site_adp_type
_atom_site_occupancy
_atom_site_symmetry_multiplicity
_atom_site_calc_flag
_atom_site_refinement_flags
_atom_site_disorder_assembly
_atom_site_disorder_group
C1 C 0.7042(2) 0.2855(2) 0.11689(12) 0.0510(8) Uani 1 1 d . . .
C2 C 0.73739(19) 0.3732(2) 0.14915(11) 0.0458(7) Uani 1 1 d . . .
C3 C 0.8179(2) 0.3878(2) 0.16059(13) 0.0552(8) Uani 1 1 d . . .
H3 H 0.8426 0.4427 0.1830 0.066 Uiso 1 1 calc R . .
C4 C 0.8619(2) 0.3230(3) 0.13948(16) 0.0675(10) Uani 1 1 d . . .
H4 H 0.9152 0.3360 0.1473 0.081 Uiso 1 1 calc R . .
C5 C 0.8283(3) 0.2391(3) 0.10699(16) 0.0719(11) Uani 1 1 d . . .
H5 H 0.8583 0.1960 0.0927 0.086 Uiso 1 1 calc R . .
C6 C 0.7500(2) 0.2209(3) 0.09637(14) 0.0629(9) Uani 1 1 d . . .
H6 H 0.7268 0.1641 0.0749 0.076 Uiso 1 1 calc R . .
C7 C 0.5924(2) 0.1259(3) 0.11799(13) 0.0561(8) Uani 1 1 d . . .
C8 C 0.6023(2) 0.0835(3) 0.16848(15) 0.0655(10) Uani 1 1 d . . .
H8 H 0.6105 0.1272 0.1983 0.079 Uiso 1 1 calc R . .
C9 C 0.5999(2) -0.0236(3) 0.17510(18) 0.0823(12) Uani 1 1 d . . .
H9 H 0.6067 -0.0516 0.2092 0.099 Uiso 1 1 calc R . .
C10 C 0.5877(3) -0.0880(3) 0.1313(2) 0.0915(14) Uani 1 1 d . . .
H10 H 0.5870 -0.1599 0.1359 0.110 Uiso 1 1 calc R . .
C11 C 0.5766(3) -0.0479(3) 0.0812(2) 0.0908(15) Uani 1 1 d . . .
H11 H 0.5671 -0.0924 0.0516 0.109 Uiso 1 1 calc R . .
C12 C 0.5793(2) 0.0600(3) 0.07373(15) 0.0724(11) Uani 1 1 d . . .
H12 H 0.5724 0.0873 0.0394 0.087 Uiso 1 1 calc R . .
C13 C 0.5442(2) 0.3006(3) 0.04363(14) 0.0644(10) Uani 1 1 d . . .
C14 C 0.5748(3) 0.3627(4) 0.01291(17) 0.1035(16) Uani 1 1 d . . .
H14 H 0.6277 0.3805 0.0258 0.124 Uiso 1 1 calc R . .
C15 C 0.5283(5) 0.3997(6) -0.0374(2) 0.150(3) Uani 1 1 d . . .
H15 H 0.5491 0.4438 -0.0576 0.180 Uiso 1 1 calc R . .
C16 C 0.4512(5) 0.3701(6) -0.0566(2) 0.132(3) Uani 1 1 d . . .
H16 H 0.4202 0.3924 -0.0908 0.159 Uiso 1 1 calc R . .
C17 C 0.4188(3) 0.3085(4) -0.0267(2) 0.1072(19) Uani 1 1 d . . .
H17 H 0.3663 0.2892 -0.0403 0.129 Uiso 1 1 calc R . .
C18 C 0.4658(3) 0.2746(3) 0.02474(17) 0.0842(13) Uani 1 1 d . . .
H18 H 0.4441 0.2346 0.0461 0.101 Uiso 1 1 calc R . .
C19 C 0.67350(18) 0.5751(2) 0.22449(11) 0.0451(7) Uani 1 1 d . . .
C20 C 0.70802(17) 0.5341(2) 0.18793(11) 0.0428(7) Uani 1 1 d . . .
C21 C 0.7558(2) 0.6004(2) 0.16940(13) 0.0524(8) Uani 1 1 d . . .
H21 H 0.7773 0.5768 0.1435 0.063 Uiso 1 1 calc R . .
C22 C 0.7711(2) 0.7009(2) 0.18953(14) 0.0575(9) Uani 1 1 d . . .
H22 H 0.8030 0.7440 0.1769 0.069 Uiso 1 1 calc R . .
C23 C 0.7404(2) 0.7383(2) 0.22759(14) 0.0590(9) Uani 1 1 d . . .
H23 H 0.7530 0.8050 0.2418 0.071 Uiso 1 1 calc R . .
C24 C 0.6911(2) 0.6768(2) 0.24450(13) 0.0530(8) Uani 1 1 d . . .
H24 H 0.6688 0.7026 0.2696 0.064 Uiso 1 1 calc R . .
C25 C 0.6202(2) 0.4531(2) 0.30275(12) 0.0489(8) Uani 1 1 d . . .
C26 C 0.6920(2) 0.4686(3) 0.34150(14) 0.0595(9) Uani 1 1 d . . .
H26 H 0.7317 0.5031 0.3327 0.071 Uiso 1 1 calc R . .
C27 C 0.7051(3) 0.4323(3) 0.39411(15) 0.0785(12) Uani 1 1 d . . .
H27 H 0.7536 0.4429 0.4204 0.094 Uiso 1 1 calc R . .
C28 C 0.6475(3) 0.3817(3) 0.40712(17) 0.0871(13) Uani 1 1 d . . .
H28 H 0.6567 0.3580 0.4424 0.104 Uiso 1 1 calc R . .
C29 C 0.5766(3) 0.3653(4) 0.36895(18) 0.0896(13) Uani 1 1 d . . .
H29 H 0.5375 0.3299 0.3781 0.108 Uiso 1 1 calc R . .
C30 C 0.5624(2) 0.4008(3) 0.31706(16) 0.0730(11) Uani 1 1 d . . .
H30 H 0.5136 0.3896 0.2912 0.088 Uiso 1 1 calc R . .
C31 C 0.5142(2) 0.5818(3) 0.22305(14) 0.0564(8) Uani 1 1 d . . .
C32 C 0.4594(3) 0.5901(3) 0.17304(18) 0.0891(13) Uani 1 1 d . . .
H32 H 0.4615 0.5453 0.1454 0.107 Uiso 1 1 calc R . .
C33 C 0.4005(3) 0.6645(5) 0.1628(3) 0.128(2) Uani 1 1 d . . .
H33 H 0.3636 0.6698 0.1284 0.153 Uiso 1 1 calc R . .
C34 C 0.3967(3) 0.7292(5) 0.2028(3) 0.132(2) Uani 1 1 d . . .
H34 H 0.3582 0.7805 0.1958 0.158 Uiso 1 1 calc R . .
C35 C 0.4491(3) 0.7191(4) 0.2530(3) 0.122(2) Uani 1 1 d . . .
H35 H 0.4458 0.7627 0.2808 0.146 Uiso 1 1 calc R . .
C36 C 0.5074(3) 0.6449(3) 0.26362(19) 0.0896(14) Uani 1 1 d . . .
H36 H 0.5424 0.6377 0.2986 0.108 Uiso 1 1 calc R . .
C37 C 0.2677(10) 0.4566(12) 0.0172(8) 0.240(6) Uani 1 1 d . . .
H37A H 0.2967 0.4220 -0.0014 0.288 Uiso 1 1 calc R . .
C38 C 0.2110(8) 0.5269(11) -0.0097(4) 0.198(4) Uani 1 1 d . . .
H38A H 0.2001 0.5373 -0.0468 0.238 Uiso 1 1 calc R . .
C39 C 0.1750(6) 0.5754(8) 0.0144(6) 0.179(4) Uani 1 1 d . . .
H39A H 0.1389 0.6251 -0.0047 0.215 Uiso 1 1 calc R . .
C40 C 0.1839(8) 0.5623(10) 0.0641(6) 0.191(5) Uani 1 1 d . . .
H40A H 0.1536 0.5988 0.0809 0.229 Uiso 1 1 calc R . .
C41 C 0.2390(10) 0.4933(14) 0.0918(4) 0.228(8) Uani 1 1 d . . .
H41A H 0.2465 0.4861 0.1287 0.274 Uiso 1 1 calc R . .
C42 C 0.2822(6) 0.4367(13) 0.0720(9) 0.243(9) Uani 1 1 d . . .
H42A H 0.3187 0.3884 0.0920 0.291 Uiso 1 1 calc R . .
C43 C 0.0884(9) 0.4739(8) 0.1819(9) 0.204(8) Uani 1 1 d . . .
H43A H 0.1254 0.4278 0.1770 0.244 Uiso 1 1 calc R . .
C44 C 0.0304(13) 0.5107(12) 0.1376(7) 0.220(7) Uani 1 1 d . . .
H44A H 0.0274 0.4924 0.1024 0.264 Uiso 1 1 calc R . .
C45 C -0.0238(7) 0.5770(9) 0.1483(6) 0.170(4) Uani 1 1 d . . .
H45A H -0.0654 0.6039 0.1200 0.205 Uiso 1 1 calc R . .
C46 C -0.0159(6) 0.6013(7) 0.1986(7) 0.153(3) Uani 1 1 d . . .
H46A H -0.0523 0.6465 0.2052 0.183 Uiso 1 1 calc R . .
C47 C 0.0386(8) 0.5663(8) 0.2386(5) 0.163(3) Uani 1 1 d . . .
H47A H 0.0405 0.5857 0.2734 0.195 Uiso 1 1 calc R . .
C48 C 0.0934(6) 0.5028(8) 0.2327(6) 0.185(4) Uani 1 1 d . . .
H48A H 0.1339 0.4789 0.2626 0.222 Uiso 1 1 calc R . .
C49 C 0.3212(6) 0.4735(10) 0.2808(9) 0.198(4) Uani 1 1 d . . .
H49A H 0.3187 0.5448 0.2738 0.238 Uiso 1 1 calc R . .
C50 C 0.3371(5) 0.4079(16) 0.2473(4) 0.164(4) Uani 1 1 d . . .
H50A H 0.3475 0.4328 0.2168 0.197 Uiso 1 1 calc R . .
C51 C 0.3383(6) 0.3068(14) 0.2563(6) 0.193(4) Uani 1 1 d . . .
H51A H 0.3474 0.2607 0.2314 0.232 Uiso 1 1 calc R . .
C52 C 0.3267(6) 0.2706(9) 0.3003(7) 0.189(4) Uani 1 1 d . . .
H52A H 0.3289 0.1991 0.3068 0.227 Uiso 1 1 calc R . .
C53 C 0.3124(5) 0.3339(15) 0.3346(4) 0.162(3) Uani 1 1 d . . .
H53A H 0.3048 0.3071 0.3657 0.194 Uiso 1 1 calc R . .
C54 C 0.3084(6) 0.4354(15) 0.3265(6) 0.188(4) Uani 1 1 d . . .
H54A H 0.2972 0.4803 0.3511 0.226 Uiso 1 1 calc R . .
C55 C 0.4805(7) 0.3363(15) 0.4980(6) 0.211(5) Uani 1 1 d . . .
H55A H 0.4440 0.3606 0.4662 0.253 Uiso 1 1 calc R . .
C56 C 0.4895(7) 0.3871(9) 0.5434(8) 0.185(4) Uani 1 1 d . . .
H56A H 0.4594 0.4463 0.5431 0.222 Uiso 1 1 calc R . .
C57 C 0.5396(10) 0.3564(13) 0.5885(6) 0.191(5) Uani 1 1 d . . .
H57A H 0.5431 0.3922 0.6203 0.229 Uiso 1 1 calc R . .
C58 C 0.5856(13) 0.2760(18) 0.5908(9) 0.284(10) Uani 1 1 d . . .
H58A H 0.6223 0.2560 0.6236 0.341 Uiso 1 1 calc R . .
C59 C 0.5784(15) 0.2190(13) 0.5415(12) 0.286(13) Uani 1 1 d . . .
H59A H 0.6106 0.1628 0.5405 0.343 Uiso 1 1 calc R . .
C60 C 0.5204(12) 0.2541(13) 0.4962(7) 0.215(7) Uani 1 1 d . . .
H60A H 0.5098 0.2178 0.4637 0.258 Uiso 1 1 calc R . .
C61 C 0.6400(8) 0.0807(12) 0.9283(5) 0.193(4) Uani 1 1 d . . .
H61A H 0.5989 0.1281 0.9219 0.231 Uiso 1 1 calc R . .
C62 C 0.7069(11) 0.1109(11) 0.9548(4) 0.203(6) Uani 1 1 d . . .
H62A H 0.7165 0.1785 0.9682 0.244 Uiso 1 1 calc R . .
C63 C 0.7636(7) 0.0416(18) 0.9628(4) 0.219(9) Uani 1 1 d . . .
H63A H 0.8127 0.0643 0.9846 0.263 Uiso 1 1 calc R . .
C64 C 0.7613(13) -0.0590(18) 0.9441(8) 0.283(13) Uani 1 1 d . . .
H64A H 0.8042 -0.1028 0.9490 0.339 Uiso 1 1 calc R . .
C65 C 0.6804(12) -0.0844(9) 0.9155(5) 0.204(5) Uani 1 1 d . . .
H65A H 0.6674 -0.1512 0.9014 0.245 Uiso 1 1 calc R . .
C66 C 0.6241(5) -0.0131(14) 0.9088(4) 0.179(4) Uani 1 1 d . . .
H66A H 0.5724 -0.0310 0.8900 0.215 Uiso 1 1 calc R . .
Cl1 Cl 0.48211(6) 0.30847(8) 0.17312(5) 0.0791(3) Uani 1 1 d . . .
N1 N 0.68804(15) 0.43169(18) 0.16953(9) 0.0453(6) Uani 1 1 d . . .
Ni1 Ni 0.59269(2) 0.37398(3) 0.172717(15) 0.04661(14) Uani 1 1 d . . .
P1 P 0.60371(5) 0.26486(6) 0.11167(3) 0.0504(2) Uani 1 1 d . . .
P2 P 0.59680(5) 0.49457(6) 0.23306(3) 0.0461(2) Uani 1 1 d . . .

loop_
_atom_site_aniso_label
_atom_site_aniso_U_11
_atom_site_aniso_U_22
_atom_site_aniso_U_33
_atom_site_aniso_U_23
_atom_site_aniso_U_13
_atom_site_aniso_U_12
C1 0.071(2) 0.0421(17) 0.0393(16) -0.0006(13) 0.0164(15) 0.0081(16)
C2 0.063(2) 0.0333(15) 0.0396(16) 0.0045(13) 0.0144(14) 0.0062(15)
C3 0.065(2) 0.0427(19) 0.057(2) 0.0058(15) 0.0197(17) 0.0051(16)
C4 0.071(2) 0.056(2) 0.081(3) 0.013(2) 0.032(2) 0.0144(19)
C5 0.090(3) 0.057(2) 0.081(3) 0.005(2) 0.044(2) 0.022(2)
C6 0.090(3) 0.046(2) 0.056(2) -0.0031(16) 0.027(2) 0.0109(19)
C7 0.061(2) 0.0433(18) 0.0515(19) -0.0089(15) 0.0008(16) 0.0008(15)
C8 0.079(3) 0.0430(19) 0.061(2) -0.0062(17) 0.0041(19) -0.0056(18)
C9 0.097(3) 0.055(2) 0.080(3) 0.012(2) 0.008(2) -0.003(2)
C10 0.094(3) 0.042(2) 0.111(4) -0.004(2) -0.004(3) 0.001(2)
C11 0.101(3) 0.045(2) 0.096(3) -0.030(2) -0.010(3) 0.006(2)
C12 0.086(3) 0.048(2) 0.065(2) -0.0204(17) -0.0022(19) 0.0085(18)
C13 0.089(3) 0.049(2) 0.0433(19) -0.0079(16) 0.0043(19) 0.0206(19)
C14 0.122(4) 0.116(4) 0.057(3) 0.021(3) 0.007(3) 0.013(3)
C15 0.180(7) 0.175(7) 0.071(4) 0.046(4) 0.006(4) 0.019(5)
C16 0.161(6) 0.139(6) 0.061(3) 0.004(3) -0.014(4) 0.052(5)
C17 0.110(4) 0.092(4) 0.081(3) -0.026(3) -0.022(3) 0.038(3)
C18 0.098(3) 0.069(3) 0.066(3) -0.015(2) -0.001(2) 0.019(2)
C19 0.059(2) 0.0333(15) 0.0370(16) -0.0020(12) 0.0076(14) 0.0008(14)
C20 0.0515(18) 0.0343(15) 0.0379(16) 0.0011(12) 0.0076(14) 0.0019(13)
C21 0.071(2) 0.0358(17) 0.0512(18) 0.0041(14) 0.0206(16) 0.0010(15)
C22 0.070(2) 0.0360(17) 0.063(2) 0.0075(15) 0.0169(18) -0.0068(16)
C23 0.078(2) 0.0320(17) 0.060(2) -0.0073(15) 0.0137(19) -0.0078(16)
C24 0.067(2) 0.0397(17) 0.0482(18) -0.0082(14) 0.0136(16) -0.0046(16)
C25 0.066(2) 0.0315(15) 0.0503(18) -0.0068(13) 0.0200(17) -0.0004(14)
C26 0.075(2) 0.0430(18) 0.054(2) -0.0018(15) 0.0120(18) -0.0056(17)
C27 0.103(3) 0.066(3) 0.053(2) -0.0016(19) 0.005(2) -0.009(2)
C28 0.133(4) 0.076(3) 0.052(2) 0.006(2) 0.030(3) -0.006(3)
C29 0.109(4) 0.096(3) 0.073(3) 0.009(2) 0.042(3) -0.020(3)
C30 0.078(3) 0.081(3) 0.059(2) 0.000(2) 0.022(2) -0.009(2)
C31 0.060(2) 0.0430(18) 0.061(2) -0.0053(16) 0.0118(17) 0.0018(16)
C32 0.098(3) 0.077(3) 0.077(3) -0.002(2) 0.006(2) 0.023(3)
C33 0.107(4) 0.111(4) 0.125(5) 0.006(4) -0.018(3) 0.036(4)
C34 0.093(4) 0.093(4) 0.181(6) -0.023(4) 0.004(4) 0.043(3)
C35 0.109(4) 0.097(4) 0.146(5) -0.033(4) 0.023(4) 0.044(3)
C36 0.087(3) 0.078(3) 0.094(3) -0.024(2) 0.016(2) 0.027(2)
C37 0.289(17) 0.220(13) 0.289(16) 0.025(12) 0.202(15) 0.063(11)
C38 0.267(13) 0.215(11) 0.140(7) 0.072(7) 0.105(8) 0.071(9)
C39 0.195(9) 0.157(8) 0.222(13) 0.041(8) 0.118(9) 0.037(6)
C40 0.240(13) 0.195(11) 0.184(10) -0.063(9) 0.132(11) -0.063(10)
C41 0.220(14) 0.257(16) 0.128(8) 0.075(9) -0.055(9) -0.082(11)
C42 0.115(7) 0.225(14) 0.36(2) 0.114(15) 0.037(10) 0.024(7)
C43 0.251(16) 0.080(5) 0.36(2) -0.013(10) 0.216(18) -0.009(7)
C44 0.34(2) 0.150(12) 0.242(15) -0.045(10) 0.191(15) -0.091(12)
C45 0.173(9) 0.145(9) 0.185(10) 0.022(7) 0.047(8) -0.045(7)
C46 0.119(7) 0.110(6) 0.245(12) 0.021(8) 0.082(8) 0.010(5)
C47 0.175(9) 0.116(7) 0.222(11) 0.020(6) 0.098(9) -0.007(6)
C48 0.155(8) 0.107(7) 0.291(16) 0.063(8) 0.069(9) 0.014(6)
C49 0.165(9) 0.174(10) 0.240(15) 0.021(11) 0.042(10) -0.021(7)
C50 0.112(5) 0.251(14) 0.134(7) 0.033(9) 0.045(5) 0.003(8)
C51 0.180(9) 0.228(14) 0.213(13) -0.023(10) 0.120(8) 0.042(9)
C52 0.200(9) 0.158(9) 0.241(13) 0.014(10) 0.114(9) 0.030(7)
C53 0.128(6) 0.216(12) 0.141(8) 0.010(8) 0.043(5) -0.019(8)
C54 0.194(9) 0.213(13) 0.155(9) -0.070(9) 0.052(7) -0.021(10)
C55 0.172(10) 0.273(16) 0.180(11) -0.046(11) 0.046(8) -0.006(10)
C56 0.135(8) 0.216(11) 0.216(11) -0.033(11) 0.074(9) -0.004(7)
C57 0.196(12) 0.229(14) 0.144(9) 0.003(9) 0.051(8) -0.064(10)
C58 0.298(19) 0.24(2) 0.30(2) 0.132(18) 0.080(19) 0.029(17)
C59 0.38(3) 0.127(10) 0.41(4) 0.083(15) 0.21(3) 0.046(13)
C60 0.296(18) 0.149(11) 0.278(18) -0.039(10) 0.199(17) -0.062(10)
C61 0.181(12) 0.196(12) 0.208(11) 0.009(9) 0.072(9) -0.026(8)
C62 0.237(13) 0.276(16) 0.098(6) -0.017(7) 0.057(8) -0.113(15)
C63 0.094(6) 0.44(3) 0.099(6) 0.075(11) -0.004(5) -0.002(10)
C64 0.264(18) 0.41(3) 0.228(16) 0.203(17) 0.154(15) 0.20(2)
C65 0.271(14) 0.159(8) 0.222(12) 0.057(8) 0.136(13) 0.029(11)
C66 0.108(6) 0.210(11) 0.198(9) 0.023(9) 0.018(6) -0.041(8)
Cl1 0.0757(7) 0.0676(6) 0.0980(8) -0.0273(5) 0.0336(6) -0.0230(5)
N1 0.0631(17) 0.0308(13) 0.0406(13) -0.0049(10) 0.0148(12) 0.0002(11)
Ni1 0.0586(3) 0.0354(2) 0.0422(2) -0.00894(17) 0.01118(18) -0.00348(18)
P1 0.0680(6) 0.0370(4) 0.0387(4) -0.0083(3) 0.0066(4) 0.0041(4)
P2 0.0577(5) 0.0349(4) 0.0431(4) -0.0073(3) 0.0126(4) -0.0005(4)

loop_
_geom_bond_atom_site_label_1
_geom_bond_atom_site_label_2
_geom_bond_distance
_geom_bond_site_symmetry_2
_geom_bond_publ_flag
C1 C6 1.391(4) . ?
C1 C2 1.415(4) . ?
C1 P1 1.789(4) . ?
C2 N1 1.392(4) . ?
C2 C3 1.396(4) . ?
C3 C4 1.378(5) . ?
C4 C5 1.381(5) . ?
C5 C6 1.366(5) . ?
C7 C8 1.381(5) . ?
C7 C12 1.386(4) . ?
C7 P1 1.805(3) . ?
C8 C9 1.385(5) . ?
C9 C10 1.366(6) . ?
C10 C11 1.355(6) . ?
C11 C12 1.399(5) . ?
C13 C14 1.364(6) . ?
C13 C18 1.377(6) . ?
C13 P1 1.809(3) . ?
C14 C15 1.391(6) . ?
C15 C16 1.369(9) . ?
C16 C17 1.364(8) . ?
C17 C18 1.403(6) . ?
C19 C20 1.397(4) . ?
C19 C24 1.400(4) . ?
C19 P2 1.795(3) . ?
C20 C21 1.400(4) . ?
C20 N1 1.403(4) . ?
C21 C22 1.384(4) . ?
C22 C23 1.368(5) . ?
C23 C24 1.362(5) . ?
C25 C26 1.374(4) . ?
C25 C30 1.386(5) . ?
C25 P2 1.806(3) . ?
C26 C27 1.393(5) . ?
C27 C28 1.355(6) . ?
C28 C29 1.358(6) . ?
C29 C30 1.370(5) . ?
C31 C32 1.361(5) . ?
C31 C36 1.368(5) . ?
C31 P2 1.810(3) . ?
C32 C33 1.386(7) . ?
C33 C34 1.351(8) . ?
C34 C35 1.349(8) . ?
C35 C36 1.376(6) . ?
C37 C38 1.373(15) . ?
C37 C42 1.389(16) . ?
C38 C39 1.209(11) . ?
C39 C40 1.262(12) . ?
C40 C41 1.351(15) . ?
C41 C42 1.286(19) . ?
C43 C48 1.347(14) . ?
C43 C44 1.367(16) . ?
C44 C45 1.390(15) . ?
C45 C46 1.309(12) . ?
C46 C47 1.262(11) . ?
C47 C48 1.325(11) . ?
C49 C50 1.308(13) . ?
C49 C54 1.374(13) . ?
C50 C51 1.315(12) . ?
C51 C52 1.312(12) . ?
C52 C53 1.293(12) . ?
C53 C54 1.316(13) . ?
C55 C60 1.283(15) . ?
C55 C56 1.313(12) . ?
C56 C57 1.289(13) . ?
C57 C58 1.311(18) . ?
C58 C59 1.45(2) . ?
C59 C60 1.38(2) . ?
C61 C62 1.240(12) . ?
C61 C66 1.300(13) . ?
C62 C63 1.317(16) . ?
C63 C64 1.37(2) . ?
C64 C65 1.443(19) . ?
C65 C66 1.333(13) . ?
Cl1 Ni1 2.1636(11) . ?
N1 Ni1 1.895(3) . ?
Ni1 P1 2.1737(9) . ?
Ni1 P2 2.1879(8) . ?
